data_1506371
loop_
_publ_author_name
'Cooper, Thomas M.'
'Hall, Benjamin C.'
'McLean, Daniel G.'
'Rogers, Joy E.'
'Burke, Aaron R.'
'Turnbull, Kenneth'
'Weisner, Andrew'
'Fratini, Albert'
'Liu, Yao'
'Schanze, Kirk S.'

_publ_contact_author
;    Thomas M. Cooper
     Materials and Manufacturing Directorate AFRL/MLPJE    
     Air Force Research Laboratory
     Wright-Patterson Air Force Base, OH 45433
;
_publ_section_title
;
 Structure-optical property relationships in organometallic sydnones.
;
_journal_issue 6
_journal_name_full 'The journal of physical chemistry. A'
_journal_page_first 999
_journal_page_last 1007
_journal_paper_doi 10.1021/jp046806t
_journal_volume 109
_journal_year 2005
_chemical_formula_sum 'C44 H64 N4 O4 P2 Pt'
_chemical_formula_weight 970.02
_chemical_name_systematic
; 
 ? 
;
_space_group_IT_number 2
_symmetry_cell_setting triclinic
_symmetry_space_group_name_Hall '-P 1'
_symmetry_space_group_name_H-M 'P -1'
_atom_sites_solution_hydrogens geom
_atom_sites_solution_primary direct
_atom_sites_solution_secondary difmap
_audit_creation_method SHELXL-97
_cell_angle_alpha 110.7380(10)
_cell_angle_beta 109.7960(10)
_cell_angle_gamma 104.5780(10)
_cell_formula_units_Z 1
_cell_length_a 10.9367(3)
_cell_length_b 11.2973(3)
_cell_length_c 11.4492(3)
_cell_measurement_temperature 150(2)
_cell_volume 1128.32(6)
_computing_cell_refinement 'Bruker SMART'
_computing_data_collection 'Bruker SMART'
_computing_data_reduction 'Bruker SAINT'
_computing_molecular_graphics 'Bruker SHELXTL'
_computing_publication_material 'Bruker SHELXTL'
_computing_structure_refinement 'SHELXL-97 (Sheldrick, 1997)'
_computing_structure_solution 'SHELXS-97 (Sheldrick, 1990)'
_diffrn_ambient_temperature 150(2)
_diffrn_measured_fraction_theta_full 0.999
_diffrn_measured_fraction_theta_max 0.999
_diffrn_measurement_device_type 'CCD area detector'
_diffrn_measurement_method 'phi and omega scans'
_diffrn_radiation_monochromator graphite
_diffrn_radiation_source 'fine-focus sealed tube'
_diffrn_radiation_type MoK\a
_diffrn_radiation_wavelength 0.71073
_diffrn_reflns_av_R_equivalents 0.0684
_diffrn_reflns_av_sigmaI/netI 0.0530
_diffrn_reflns_limit_h_max 14
_diffrn_reflns_limit_h_min -14
_diffrn_reflns_limit_k_max 15
_diffrn_reflns_limit_k_min -15
_diffrn_reflns_limit_l_max 15
_diffrn_reflns_limit_l_min -15
_diffrn_reflns_number 15739
_diffrn_reflns_theta_full 28.29
_diffrn_reflns_theta_max 28.29
_diffrn_reflns_theta_min 2.13
_exptl_absorpt_coefficient_mu 3.224
_exptl_absorpt_correction_type none
_exptl_crystal_colour red
_exptl_crystal_density_diffrn 1.428
_exptl_crystal_density_meas ?
_exptl_crystal_description 'irregular block'
_exptl_crystal_F_000 496
_exptl_crystal_preparation 'recrystallization from a dichloromethane-methanol mixture'
_exptl_crystal_size_max 0.40
_exptl_crystal_size_mid 0.30
_exptl_crystal_size_min 0.20
_refine_diff_density_max 2.025
_refine_diff_density_min -1.478
_refine_diff_density_rms 0.105
_refine_ls_extinction_method none
_refine_ls_goodness_of_fit_ref 1.057
_refine_ls_hydrogen_treatment mixed
_refine_ls_matrix_type full
_refine_ls_number_parameters 266
_refine_ls_number_reflns 5593
_refine_ls_number_restraints 0
_refine_ls_restrained_S_all 1.057
_refine_ls_R_factor_all 0.0244
_refine_ls_R_factor_gt 0.0244
_refine_ls_shift/su_max 0.000
_refine_ls_shift/su_mean 0.000
_refine_ls_structure_factor_coef Fsqd
_refine_ls_weighting_details 'calc w=1/[\s^2^(Fo^2^)+(0.0325P)^2^+0.0000P] where P=(Fo^2^+2Fc^2^)/3'
_refine_ls_weighting_scheme calc
_refine_ls_wR_factor_gt 0.0592
_refine_ls_wR_factor_ref 0.0593
_reflns_number_gt 5591
_reflns_number_total 5593
_reflns_threshold_expression >2sigma(I)
_cod_data_source_file jp046806tsi20040719_015304.cif
_cod_data_source_block 0310m
_cod_depositor_comments
;
The following automatic conversions were performed:

'_symmetry_cell_setting' value 'Triclinic' changed to 'triclinic'
according to /home/saulius/struct/CIF-dictionaries/cif_core.dic
dictionary named 'cif_core.dic' version 2.4.1 from 2010-06-29.

Automatic conversion script
Id: cif_fix_values 1715 2011-07-08 13:25:40Z adriana 

The following automatic conversions were performed:

'_exptl_crystal_density_meas' value 'not measured' was changed to '?'
- the value is perceived as not measured.

Automatic conversion script
Id: cif_fix_values 3008 2015-01-20 13:52:24Z robertas 
;
_cod_original_cell_volume 1128.32(5)
_cod_original_sg_symbol_H-M P-1
_cod_database_code 1506371

loop_
_symmetry_equiv_pos_as_xyz
'x, y, z'
'-x, -y, -z'

loop_
_atom_site_label
_atom_site_type_symbol
_atom_site_fract_x
_atom_site_fract_y
_atom_site_fract_z
_atom_site_U_iso_or_equiv
_atom_site_adp_type
_atom_site_occupancy
_atom_site_symmetry_multiplicity
_atom_site_calc_flag
_atom_site_refinement_flags
Pt Pt 1.0000 0.5000 0.5000 0.01834(5) Uani 1 2 d S
P P 0.95045(5) 0.28499(6) 0.32732(6) 0.01925(10) Uani 1 1 d .
N1 N 0.90132(19) 0.7176(2) 0.14273(19) 0.0220(3) Uani 1 1 d .
O1 O 1.09812(19) 0.8354(2) 0.1612(2) 0.0351(4) Uani 1 1 d .
C11 C 0.9212(2) 0.1456(2) 0.3737(2) 0.0217(4) Uani 1 1 d .
H11A H 0.9048 0.0592 0.2946 0.026 Uiso 1 1 calc R
H11B H 1.0093 0.1709 0.4581 0.026 Uiso 1 1 calc R
C1 C 0.8735(2) 0.5423(2) 0.3639(2) 0.0227(4) Uani 1 1 d .
C8 C 0.7624(2) 0.6912(2) 0.1350(2) 0.0199(4) Uani 1 1 d .
C3 C 0.7181(2) 0.6268(2) 0.2070(2) 0.0203(4) Uani 1 1 d .
N2 N 0.9740(2) 0.8409(2) 0.1616(3) 0.0326(4) Uani 1 1 d .
C2 C 0.8033(2) 0.5787(2) 0.2886(2) 0.0224(4) Uani 1 1 d .
O2 O 1.1978(2) 0.6798(3) 0.1337(3) 0.0489(6) Uani 1 1 d .
C7 C 0.6776(2) 0.7369(3) 0.0561(2) 0.0255(4) Uani 1 1 d .
H7A H 0.7095 0.7776 0.0061 0.031 Uiso 1 1 calc R
C12 C 0.7952(2) 0.1153(3) 0.4048(3) 0.0273(4) Uani 1 1 d .
H12A H 0.8065 0.2032 0.4779 0.033 Uiso 1 1 calc R
H12B H 0.7053 0.0806 0.3177 0.033 Uiso 1 1 calc R
C4 C 0.5841(2) 0.6143(3) 0.2000(2) 0.0260(4) Uani 1 1 d .
H4A H 0.5504 0.5724 0.2483 0.031 Uiso 1 1 calc R
C15 C 1.1029(2) 0.2929(3) 0.2946(3) 0.0300(5) Uani 1 1 d .
H15A H 1.1885 0.3250 0.3845 0.036 Uiso 1 1 calc R
H15B H 1.0836 0.1979 0.2273 0.036 Uiso 1 1 calc R
C6 C 0.5462(3) 0.7220(3) 0.0516(3) 0.0300(5) Uani 1 1 d .
H6A H 0.4877 0.7531 -0.0014 0.036 Uiso 1 1 calc R
C10 C 1.0982(3) 0.7050(3) 0.1408(3) 0.0322(5) Uani 1 1 d .
C5 C 0.4998(2) 0.6619(3) 0.1241(3) 0.0294(5) Uani 1 1 d .
H5A H 0.4103 0.6533 0.1220 0.035 Uiso 1 1 calc R
C9 C 0.9664(3) 0.6320(3) 0.1310(3) 0.0296(5) Uani 1 1 d .
H9A H 0.9312 0.5401 0.1186 0.036 Uiso 1 1 calc R
C17 C 1.2905(3) 0.4594(4) 0.2719(3) 0.0427(6) Uani 1 1 d .
H17A H 1.2977 0.4944 0.2054 0.051 Uiso 1 1 calc R
H17B H 1.3302 0.3888 0.2615 0.051 Uiso 1 1 calc R
C13 C 0.7837(3) 0.0083(3) 0.4561(3) 0.0335(5) Uani 1 1 d .
H13A H 0.8720 0.0448 0.5454 0.040 Uiso 1 1 calc R
H13B H 0.7765 -0.0782 0.3848 0.040 Uiso 1 1 calc R
C16 C 1.1351(3) 0.3916(4) 0.2338(3) 0.0423(7) Uani 1 1 d .
H16A H 1.0775 0.3382 0.1292 0.051 Uiso 1 1 calc R
H16B H 1.1037 0.4659 0.2681 0.051 Uiso 1 1 calc R
C19 C 0.7951(2) 0.2180(2) 0.1558(2) 0.0231(4) Uani 1 1 d .
H19A H 0.7106 0.2146 0.1709 0.028 Uiso 1 1 calc R
H19B H 0.8129 0.2853 0.1202 0.028 Uiso 1 1 calc R
C20 C 0.7578(3) 0.0736(3) 0.0409(2) 0.0263(4) Uani 1 1 d .
C14 C 0.6540(4) -0.0267(4) 0.4816(4) 0.0500(8) Uani 1 1 d .
H14A H 0.6512 -0.0960 0.5145 0.075 Uiso 1 1 calc R
H14B H 0.5661 -0.0648 0.3930 0.075 Uiso 1 1 calc R
H14C H 0.6616 0.0582 0.5536 0.075 Uiso 1 1 calc R
C18 C 1.3788(5) 0.5801(5) 0.4231(4) 0.0695(12) Uani 1 1 d .
H18A H 1.4789 0.6215 0.4440 0.104 Uiso 1 1 calc R
H18B H 1.3734 0.5454 0.4893 0.104 Uiso 1 1 calc R
H18C H 1.3408 0.6509 0.4332 0.104 Uiso 1 1 calc R
C21 C 0.6289(2) 0.0271(3) -0.0991(2) 0.0261(4) Uani 1 1 d .
C22 C 0.5946(3) -0.1141(3) -0.2156(3) 0.0374(6) Uani 1 1 d .
H22A H 0.5114 -0.1391 -0.3029 0.056 Uiso 1 1 calc R
H22B H 0.5729 -0.1851 -0.1864 0.056 Uiso 1 1 calc R
H22C H 0.6773 -0.1089 -0.2326 0.056 Uiso 1 1 calc R
H21A H 0.545(4) 0.024(4) -0.084(3) 0.035(9) Uiso 1 1 d .
H20B H 0.735(4) 0.007(4) 0.078(4) 0.036(9) Uiso 1 1 d .
H21B H 0.650(3) 0.098(4) -0.127(3) 0.028(8) Uiso 1 1 d .
H20A H 0.836(4) 0.070(4) 0.023(4) 0.039(9) Uiso 1 1 d .

loop_
_atom_site_aniso_label
_atom_site_aniso_U_11
_atom_site_aniso_U_22
_atom_site_aniso_U_33
_atom_site_aniso_U_23
_atom_site_aniso_U_13
_atom_site_aniso_U_12
Pt 0.01964(6) 0.01487(6) 0.01857(6) 0.00916(4) 0.00616(4) 0.00690(4)
P 0.0195(2) 0.0169(2) 0.0203(2) 0.0094(2) 0.00801(19) 0.00734(18)
N1 0.0222(8) 0.0205(9) 0.0224(8) 0.0104(7) 0.0096(7) 0.0090(7)
O1 0.0292(9) 0.0310(10) 0.0462(10) 0.0168(8) 0.0228(8) 0.0099(7)
C11 0.0249(9) 0.0173(9) 0.0248(9) 0.0117(8) 0.0114(8) 0.0098(7)
C1 0.0239(9) 0.0172(9) 0.0218(9) 0.0073(8) 0.0091(8) 0.0069(7)
C8 0.0198(9) 0.0175(9) 0.0206(9) 0.0085(8) 0.0077(7) 0.0090(7)
C3 0.0197(9) 0.0175(9) 0.0212(9) 0.0085(8) 0.0078(7) 0.0082(7)
N2 0.0301(10) 0.0254(10) 0.0454(12) 0.0169(9) 0.0216(9) 0.0109(8)
C2 0.0218(9) 0.0201(10) 0.0228(9) 0.0099(8) 0.0084(8) 0.0088(8)
O2 0.0359(10) 0.0544(14) 0.0726(15) 0.0315(12) 0.0365(11) 0.0262(10)
C7 0.0277(10) 0.0226(10) 0.0259(10) 0.0128(9) 0.0095(8) 0.0128(8)
C12 0.0272(10) 0.0247(11) 0.0327(11) 0.0153(9) 0.0162(9) 0.0099(8)
C4 0.0224(10) 0.0252(11) 0.0289(10) 0.0117(9) 0.0123(8) 0.0097(8)
C15 0.0237(10) 0.0354(13) 0.0318(11) 0.0171(10) 0.0143(9) 0.0109(9)
C6 0.0265(10) 0.0267(12) 0.0315(11) 0.0120(10) 0.0066(9) 0.0165(9)
C10 0.0302(11) 0.0350(13) 0.0369(12) 0.0175(11) 0.0203(10) 0.0151(10)
C5 0.0205(9) 0.0287(12) 0.0344(11) 0.0106(10) 0.0109(9) 0.0134(9)
C9 0.0281(11) 0.0297(12) 0.0412(12) 0.0205(10) 0.0199(10) 0.0173(9)
C17 0.0405(14) 0.0454(17) 0.0487(16) 0.0232(14) 0.0279(13) 0.0176(13)
C13 0.0403(13) 0.0284(12) 0.0337(12) 0.0173(10) 0.0200(10) 0.0102(10)
C16 0.0317(12) 0.0566(19) 0.0422(14) 0.0337(14) 0.0162(11) 0.0109(12)
C19 0.0236(9) 0.0185(10) 0.0209(9) 0.0081(8) 0.0064(8) 0.0080(8)
C20 0.0299(11) 0.0205(10) 0.0218(9) 0.0076(8) 0.0074(8) 0.0113(8)
C14 0.0492(17) 0.0490(19) 0.0479(16) 0.0237(15) 0.0293(14) 0.0059(14)
C18 0.058(2) 0.053(2) 0.055(2) 0.0055(18) 0.0222(18) -0.0006(18)
C21 0.0252(10) 0.0238(11) 0.0229(10) 0.0087(9) 0.0082(8) 0.0094(8)
C22 0.0425(14) 0.0305(13) 0.0245(11) 0.0068(10) 0.0075(10) 0.0151(11)

loop_
_atom_type_symbol
_atom_type_description
_atom_type_scat_dispersion_real
_atom_type_scat_dispersion_imag
_atom_type_scat_source
C C 0.0033 0.0016 'International Tables Vol C Tables 4.2.6.8 and 6.1.1.4'
H H 0.0000 0.0000 'International Tables Vol C Tables 4.2.6.8 and 6.1.1.4'
N N 0.0061 0.0033 'International Tables Vol C Tables 4.2.6.8 and 6.1.1.4'
O O 0.0106 0.0060 'International Tables Vol C Tables 4.2.6.8 and 6.1.1.4'
P P 0.1023 0.0942 'International Tables Vol C Tables 4.2.6.8 and 6.1.1.4'
Pt Pt -1.7033 8.3905 'International Tables Vol C Tables 4.2.6.8 and 6.1.1.4'

loop_
_geom_angle_atom_site_label_1
_geom_angle_atom_site_label_2
_geom_angle_atom_site_label_3
_geom_angle
_geom_angle_site_symmetry_1
_geom_angle_site_symmetry_3
C1 Pt C1 180.000(1) . 2_766
C1 Pt P 85.89(6) . 2_766
C1 Pt P 94.11(6) 2_766 2_766
C1 Pt P 94.11(6) . .
C1 Pt P 85.89(6) 2_766 .
P Pt P 180.0 2_766 .
C15 P C11 103.49(11) . .
C15 P C19 106.65(11) . .
C11 P C19 105.68(10) . .
C15 P Pt 110.11(9) . .
C11 P Pt 115.02(7) . .
C19 P Pt 114.96(8) . .
N2 N1 C9 115.0(2) . .
N2 N1 C8 116.67(19) . .
C9 N1 C8 128.3(2) . .
N2 O1 C10 111.11(18) . .
C12 C11 P 114.35(15) . .
C12 C11 H11A 108.7 . .
P C11 H11A 108.7 . .
C12 C11 H11B 108.7 . .
P C11 H11B 108.7 . .
H11A C11 H11B 107.6 . .
C2 C1 Pt 174.9(2) . .
C7 C8 C3 122.5(2) . .
C7 C8 N1 116.3(2) . .
C3 C8 N1 121.13(18) . .
C8 C3 C4 116.40(19) . .
C8 C3 C2 123.55(19) . .
C4 C3 C2 120.0(2) . .
N1 N2 O1 103.93(19) . .
C1 C2 C3 176.1(2) . .
C6 C7 C8 119.1(2) . .
C6 C7 H7A 120.4 . .
C8 C7 H7A 120.4 . .
C13 C12 C11 112.4(2) . .
C13 C12 H12A 109.1 . .
C11 C12 H12A 109.1 . .
C13 C12 H12B 109.1 . .
C11 C12 H12B 109.1 . .
H12A C12 H12B 107.9 . .
C5 C4 C3 121.6(2) . .
C5 C4 H4A 119.2 . .
C3 C4 H4A 119.2 . .
C16 C15 P 112.7(2) . .
C16 C15 H15A 109.0 . .
P C15 H15A 109.0 . .
C16 C15 H15B 109.0 . .
P C15 H15B 109.0 . .
H15A C15 H15B 107.8 . .
C5 C6 C7 120.2(2) . .
C5 C6 H6A 119.9 . .
C7 C6 H6A 119.9 . .
O2 C10 O1 120.3(2) . .
O2 C10 C9 136.1(3) . .
O1 C10 C9 103.5(2) . .
C6 C5 C4 120.1(2) . .
C6 C5 H5A 120.0 . .
C4 C5 H5A 120.0 . .
N1 C9 C10 106.4(2) . .
N1 C9 H9A 126.8 . .
C10 C9 H9A 126.8 . .
C16 C17 C18 111.7(3) . .
C16 C17 H17A 109.3 . .
C18 C17 H17A 109.3 . .
C16 C17 H17B 109.3 . .
C18 C17 H17B 109.3 . .
H17A C17 H17B 107.9 . .
C12 C13 C14 112.5(3) . .
C12 C13 H13A 109.1 . .
C14 C13 H13A 109.1 . .
C12 C13 H13B 109.1 . .
C14 C13 H13B 109.1 . .
H13A C13 H13B 107.8 . .
C17 C16 C15 114.7(3) . .
C17 C16 H16A 108.6 . .
C15 C16 H16A 108.6 . .
C17 C16 H16B 108.6 . .
C15 C16 H16B 108.6 . .
H16A C16 H16B 107.6 . .
C20 C19 P 115.78(15) . .
C20 C19 H19A 108.3 . .
P C19 H19A 108.3 . .
C20 C19 H19B 108.3 . .
P C19 H19B 108.3 . .
H19A C19 H19B 107.4 . .
C21 C20 C19 112.28(19) . .
C21 C20 H20B 109(2) . .
C19 C20 H20B 106(2) . .
C21 C20 H20A 108(2) . .
C19 C20 H20A 112(2) . .
H20B C20 H20A 109(3) . .
C13 C14 H14A 109.5 . .
C13 C14 H14B 109.5 . .
H14A C14 H14B 109.5 . .
C13 C14 H14C 109.5 . .
H14A C14 H14C 109.5 . .
H14B C14 H14C 109.5 . .
C17 C18 H18A 109.5 . .
C17 C18 H18B 109.5 . .
H18A C18 H18B 109.5 . .
C17 C18 H18C 109.5 . .
H18A C18 H18C 109.5 . .
H18B C18 H18C 109.5 . .
C22 C21 C20 112.6(2) . .
C22 C21 H21A 110(2) . .
C20 C21 H21A 109.4(19) . .
C22 C21 H21B 110(2) . .
C20 C21 H21B 108.0(19) . .
H21A C21 H21B 106(3) . .
C21 C22 H22A 109.5 . .
C21 C22 H22B 109.5 . .
H22A C22 H22B 109.5 . .
C21 C22 H22C 109.5 . .
H22A C22 H22C 109.5 . .
H22B C22 H22C 109.5 . .

loop_
_geom_bond_atom_site_label_1
_geom_bond_atom_site_label_2
_geom_bond_distance
_geom_bond_site_symmetry_2
Pt C1 1.992(2) .
Pt C1 1.992(2) 2_766
Pt P 2.3051(6) 2_766
Pt P 2.3051(5) .
P C15 1.816(2) .
P C11 1.821(2) .
P C19 1.832(2) .
N1 N2 1.316(3) .
N1 C9 1.334(3) .
N1 C8 1.437(3) .
O1 N2 1.377(3) .
O1 C10 1.407(4) .
C11 C12 1.525(3) .
C11 H11A 0.9900 .
C11 H11B 0.9900 .
C1 C2 1.210(3) .
C8 C7 1.396(3) .
C8 C3 1.400(3) .
C3 C4 1.409(3) .
C3 C2 1.435(3) .
O2 C10 1.214(3) .
C7 C6 1.385(3) .
C7 H7A 0.9500 .
C12 C13 1.516(4) .
C12 H12A 0.9900 .
C12 H12B 0.9900 .
C4 C5 1.389(3) .
C4 H4A 0.9500 .
C15 C16 1.540(4) .
C15 H15A 0.9900 .
C15 H15B 0.9900 .
C6 C5 1.385(4) .
C6 H6A 0.9500 .
C10 C9 1.413(3) .
C5 H5A 0.9500 .
C9 H9A 0.9500 .
C17 C16 1.507(4) .
C17 C18 1.524(5) .
C17 H17A 0.9900 .
C17 H17B 0.9900 .
C13 C14 1.527(4) .
C13 H13A 0.9900 .
C13 H13B 0.9900 .
C16 H16A 0.9900 .
C16 H16B 0.9900 .
C19 C20 1.530(3) .
C19 H19A 0.9900 .
C19 H19B 0.9900 .
C20 C21 1.528(3) .
C20 H20B 1.00(4) .
C20 H20A 0.96(4) .
C14 H14A 0.9800 .
C14 H14B 0.9800 .
C14 H14C 0.9800 .
C18 H18A 0.9800 .
C18 H18B 0.9800 .
C18 H18C 0.9800 .
C21 C22 1.522(4) .
C21 H21A 0.98(4) .
C21 H21B 0.97(4) .
C22 H22A 0.9800 .
C22 H22B 0.9800 .
C22 H22C 0.9800 .

loop_
_geom_torsion_atom_site_label_1
_geom_torsion_atom_site_label_2
_geom_torsion_atom_site_label_3
_geom_torsion_atom_site_label_4
_geom_torsion
_geom_torsion_site_symmetry_1
C1 Pt P C15 106.16(11) .
C1 Pt P C15 -73.84(11) 2_766
C1 Pt P C11 -137.42(10) .
C1 Pt P C11 42.58(10) 2_766
C1 Pt P C19 -14.30(11) .
C1 Pt P C19 165.70(11) 2_766
C15 P C11 C12 -179.15(17) .
C19 P C11 C12 -67.22(18) .
Pt P C11 C12 60.71(17) .
N2 N1 C8 C7 42.1(3) .
C9 N1 C8 C7 -136.8(2) .
N2 N1 C8 C3 -136.1(2) .
C9 N1 C8 C3 45.1(3) .
C7 C8 C3 C4 -2.2(3) .
N1 C8 C3 C4 175.9(2) .
C7 C8 C3 C2 179.9(2) .
N1 C8 C3 C2 -2.1(3) .
C9 N1 N2 O1 0.5(3) .
C8 N1 N2 O1 -178.54(18) .
C10 O1 N2 N1 0.3(3) .
C3 C8 C7 C6 2.0(3) .
N1 C8 C7 C6 -176.2(2) .
P C11 C12 C13 -174.64(17) .
C8 C3 C4 C5 0.8(3) .
C2 C3 C4 C5 178.8(2) .
C11 P C15 C16 172.35(19) .
C19 P C15 C16 61.1(2) .
Pt P C15 C16 -64.2(2) .
C8 C7 C6 C5 -0.3(4) .
N2 O1 C10 O2 178.1(3) .
N2 O1 C10 C9 -0.9(3) .
C7 C6 C5 C4 -1.0(4) .
C3 C4 C5 C6 0.7(4) .
N2 N1 C9 C10 -1.1(3) .
C8 N1 C9 C10 177.8(2) .
O2 C10 C9 N1 -177.6(3) .
O1 C10 C9 N1 1.1(3) .
C11 C12 C13 C14 -177.6(2) .
C18 C17 C16 C15 -77.6(4) .
P C15 C16 C17 150.4(2) .
C15 P C19 C20 59.3(2) .
C11 P C19 C20 -50.4(2) .
Pt P C19 C20 -178.34(15) .
P C19 C20 C21 -178.92(17) .
C19 C20 C21 C22 177.8(2) .
